data_1507908
loop_
_publ_author_name
'Liu, Lu'
'Li, Xiaoli'
'Xu, Chunying'
'Han, Gang'
'Zhao, Ying'
'Hou, Hongwei'
'Fan, Yaoting'

_publ_section_title
;
 Construction of six coordination networks based on a flexible
 bis(methylbenzimidazole) ligand and isomeric benzenedicarboxylates
;
_journal_name_full
;
Inorganica Chimica Acta
;
_journal_page_first 66
_journal_page_last 74
_journal_paper_doi 10.1016/j.ica.2012.04.043
_journal_volume 391
_journal_year 2012
_chemical_formula_moiety '2(C27 H24 Co N4 O4), 3(O)'
_chemical_formula_sum 'C54 H48 Co2 N8 O11'
_chemical_formula_weight 1102.86
_space_group_IT_number 14
_symmetry_cell_setting monoclinic
_symmetry_space_group_name_Hall '-P 2ybc'
_symmetry_space_group_name_H-M 'P 1 21/c 1'
_atom_sites_solution_hydrogens geom
_atom_sites_solution_primary direct
_atom_sites_solution_secondary difmap
_cell_angle_alpha 90.00
_cell_angle_beta 90.00(3)
_cell_angle_gamma 90.00
_cell_formula_units_Z 2
_cell_length_a 11.261(2)
_cell_length_b 16.412(3)
_cell_length_c 14.307(3)
_cell_measurement_temperature 293(2)
_cell_volume 2644.2(9)
_computing_structure_refinement 'SHELXL-97 (Sheldrick, 1997)'
_computing_structure_solution 'SHELXS-97 (Sheldrick, 1990)'
_diffrn_ambient_temperature 293(2)
_diffrn_measured_fraction_theta_full 0.999
_diffrn_measured_fraction_theta_max 0.999
_diffrn_radiation_monochromator graphite
_diffrn_radiation_source 'fine-focus sealed tube'
_diffrn_radiation_type MoK\a
_diffrn_radiation_wavelength 0.71073
_diffrn_reflns_av_R_equivalents 0.0327
_diffrn_reflns_av_sigmaI/netI 0.0229
_diffrn_reflns_limit_h_max 13
_diffrn_reflns_limit_h_min -13
_diffrn_reflns_limit_k_max 19
_diffrn_reflns_limit_k_min -19
_diffrn_reflns_limit_l_max 17
_diffrn_reflns_limit_l_min -17
_diffrn_reflns_number 26662
_diffrn_reflns_theta_full 24.99
_diffrn_reflns_theta_max 24.99
_diffrn_reflns_theta_min 2.19
_exptl_absorpt_coefficient_mu 0.695
_exptl_absorpt_correction_T_max 0.8851
_exptl_absorpt_correction_T_min 0.8510
_exptl_absorpt_correction_type multi-scan
_exptl_crystal_density_diffrn 1.385
_exptl_crystal_density_method 'not measured'
_exptl_crystal_F_000 1140
_exptl_crystal_size_max 0.24
_exptl_crystal_size_mid 0.20
_exptl_crystal_size_min 0.18
_refine_diff_density_max 0.809
_refine_diff_density_min -0.299
_refine_diff_density_rms 0.063
_refine_ls_extinction_method none
_refine_ls_goodness_of_fit_ref 1.131
_refine_ls_hydrogen_treatment mixed
_refine_ls_matrix_type full
_refine_ls_number_parameters 345
_refine_ls_number_reflns 4664
_refine_ls_number_restraints 0
_refine_ls_restrained_S_all 1.131
_refine_ls_R_factor_all 0.0481
_refine_ls_R_factor_gt 0.0458
_refine_ls_shift/su_max 0.002
_refine_ls_shift/su_mean 0.000
_refine_ls_structure_factor_coef Fsqd
_refine_ls_weighting_details 'calc w=1/[\s^2^(Fo^2^)+(0.0545P)^2^+2.5830P] where P=(Fo^2^+2Fc^2^)/3'
_refine_ls_weighting_scheme calc
_refine_ls_wR_factor_gt 0.1160
_refine_ls_wR_factor_ref 0.1175
_reflns_number_gt 4479
_reflns_number_total 4664
_reflns_threshold_expression >2sigma(I)
_cod_data_source_file ICA-2012-391-66-74-2.cif
_cod_data_source_block 2
_cod_depositor_comments
;
The following automatic conversions were performed:

'_exptl_absorpt_correction_type' value 'multi scan' changed to
'multi-scan' according to the built-in table from CIF Core dictionary
named 'cif_core.dic' version 2.4.1 from 2010-06-29.

Automatic conversion script
Id: cif_fix_values 1715 2011-07-08 13:25:40Z adriana 
;
_cod_original_cell_volume 2644.0(9)
_cod_original_sg_symbol_Hall -P2ybc
_cod_original_sg_symbol_H-M 'P 21/c'
_cod_database_code 1507908

loop_
_symmetry_equiv_pos_as_xyz
'x, y, z'
'-x, y+1/2, -z+1/2'
'-x, -y, -z'
'x, -y-1/2, z-1/2'

loop_
_atom_site_label
_atom_site_type_symbol
_atom_site_fract_x
_atom_site_fract_y
_atom_site_fract_z
_atom_site_U_iso_or_equiv
_atom_site_adp_type
_atom_site_occupancy
_atom_site_symmetry_multiplicity
_atom_site_calc_flag
_atom_site_refinement_flags
Co1 Co 0.12942(3) 0.004295(19) 0.98686(2) 0.01882(13) Uani 1 1 d .
O1 O 0.10113(17) -0.09416(12) 0.90420(14) 0.0339(5) Uani 1 1 d .
O2 O 0.13708(18) -0.07555(12) 1.09440(14) 0.0347(5) Uani 1 1 d .
O3 O 0.09920(17) 0.10388(11) 1.07132(14) 0.0323(5) Uani 1 1 d .
O4 O 0.06282(19) 0.07079(12) 0.88246(14) 0.0382(5) Uani 1 1 d .
O5 O 0.8165(6) 0.0126(2) 0.2969(3) 0.106(2) Uani 0.75 1 d P
O6 O 0.0860(9) 0.0344(6) 0.3130(7) 0.211(4) Uani 0.75 1 d P
N1 N 0.6784(3) 0.1345(2) 0.4199(2) 0.0577(8) Uani 1 1 d .
N2 N 0.6139(3) 0.10449(17) 0.57159(18) 0.0454(7) Uani 1 1 d .
N3 N 0.48362(19) 0.07221(14) 0.87227(15) 0.0267(5) Uani 1 1 d .
N4 N 0.30547(19) 0.01743(13) 0.92615(15) 0.0229(5) Uani 1 1 d .
C1 C 0.8346(4) 0.1257(4) 0.5236(3) 0.0906(16) Uani 1 1 d .
H1A H 0.8770 0.1384 0.4673 0.136 Uiso 1 1 calc R
H1B H 0.8609 0.0740 0.5472 0.136 Uiso 1 1 calc R
H1C H 0.8494 0.1672 0.5695 0.136 Uiso 1 1 calc R
C2 C 0.7090(3) 0.1220(2) 0.5040(2) 0.0530(9) Uani 1 1 d .
C3 C 0.5545(4) 0.1250(2) 0.4335(2) 0.0471(9) Uani 1 1 d .
C4 C 0.4741(5) 0.1304(2) 0.3688(3) 0.0652(12) Uani 1 1 d .
H4 H 0.4919 0.1417 0.3067 0.078 Uiso 1 1 calc R
C5 C 0.3552(5) 0.1173(3) 0.4021(4) 0.0759(14) Uani 1 1 d .
H5 H 0.2959 0.1207 0.3570 0.091 Uiso 1 1 calc R
C6 C 0.3146(4) 0.0993(3) 0.4964(4) 0.0748(13) Uani 1 1 d .
H6 H 0.2342 0.0927 0.5093 0.090 Uiso 1 1 calc R
C7 C 0.3933(4) 0.0928(2) 0.5617(3) 0.0595(10) Uani 1 1 d .
H7 H 0.3750 0.0806 0.6236 0.071 Uiso 1 1 calc R
C8 C 0.5125(3) 0.10634(19) 0.5284(2) 0.0431(8) Uani 1 1 d .
C9 C 0.6153(4) 0.0844(2) 0.6709(2) 0.0516(9) Uani 1 1 d .
H9A H 0.6945 0.0661 0.6876 0.062 Uiso 1 1 calc R
H9B H 0.5613 0.0394 0.6817 0.062 Uiso 1 1 calc R
C10 C 0.5802(3) 0.15572(18) 0.7365(2) 0.0354(7) Uani 1 1 d .
H10A H 0.6366 0.1998 0.7280 0.042 Uiso 1 1 calc R
H10B H 0.5026 0.1757 0.7180 0.042 Uiso 1 1 calc R
C11 C 0.5762(3) 0.13354(19) 0.83998(19) 0.0329(7) Uani 1 1 d .
H11A H 0.6537 0.1126 0.8572 0.039 Uiso 1 1 calc R
H11B H 0.5641 0.1834 0.8751 0.039 Uiso 1 1 calc R
C12 C 0.3106(3) 0.16808(17) 0.9022(2) 0.0358(7) Uani 1 1 d .
H12A H 0.3027 0.1879 0.8394 0.054 Uiso 1 1 calc R
H12B H 0.3605 0.2043 0.9372 0.054 Uiso 1 1 calc R
H12C H 0.2337 0.1653 0.9309 0.054 Uiso 1 1 calc R
C13 C 0.3646(2) 0.08570(16) 0.90054(18) 0.0244(6) Uani 1 1 d .
C14 C 0.3906(2) -0.04482(16) 0.91318(17) 0.0235(6) Uani 1 1 d .
C15 C 0.3783(3) -0.12815(17) 0.92889(19) 0.0297(6) Uani 1 1 d .
H15 H 0.3077 -0.1513 0.9495 0.036 Uiso 1 1 calc R
C16 C 0.4814(3) -0.17494(19) 0.9111(2) 0.0387(8) Uani 1 1 d .
H16 H 0.4777 -0.2309 0.9207 0.046 Uiso 1 1 calc R
C17 C 0.5933(3) -0.1401(2) 0.8783(2) 0.0409(8) Uani 1 1 d .
H17 H 0.6575 -0.1747 0.8681 0.049 Uiso 1 1 calc R
C18 C 0.6071(3) -0.0582(2) 0.8620(2) 0.0367(7) Uani 1 1 d .
H18 H 0.6780 -0.0354 0.8414 0.044 Uiso 1 1 calc R
C19 C 0.5031(2) -0.01120(17) 0.87947(18) 0.0261(6) Uani 1 1 d .
C20 C 0.1165(2) -0.21401(17) 0.7645(2) 0.0301(6) Uani 1 1 d .
H20 H 0.1783 -0.1765 0.7657 0.036 Uiso 1 1 calc R
C21 C 0.0134(2) -0.20136(15) 0.82982(18) 0.0245(6) Uani 1 1 d .
C22 C 0.0039(2) -0.12795(15) 0.89276(17) 0.0242(6) Uani 1 1 d .
C23 C 0.0353(3) -0.09924(15) 1.13450(18) 0.0264(6) Uani 1 1 d .
C24 C 0.0289(2) -0.16655(16) 1.20562(18) 0.0257(6) Uani 1 1 d .
C25 C 0.1240(2) -0.22099(17) 1.20233(19) 0.0284(6) Uani 1 1 d .
H25 H 0.1877 -0.2143 1.1616 0.034 Uiso 1 1 calc R
C26 C -0.0729(2) -0.17809(18) 1.2727(2) 0.0316(6) Uani 1 1 d .
H26 H -0.1332 -0.1394 1.2732 0.038 Uiso 1 1 calc R
C27 C -0.0813(2) -0.24376(17) 1.3338(2) 0.0301(6) Uani 1 1 d .
H27 H -0.1451 -0.2506 1.3744 0.036 Uiso 1 1 calc R

loop_
_atom_site_aniso_label
_atom_site_aniso_U_11
_atom_site_aniso_U_22
_atom_site_aniso_U_33
_atom_site_aniso_U_23
_atom_site_aniso_U_13
_atom_site_aniso_U_12
Co1 0.0219(2) 0.0162(2) 0.0184(2) -0.00069(12) -0.00462(14) -0.00016(13)
O1 0.0351(11) 0.0269(10) 0.0396(12) -0.0143(9) -0.0140(9) 0.0000(9)
O2 0.0421(12) 0.0301(11) 0.0320(11) 0.0144(9) -0.0049(9) -0.0030(9)
O3 0.0342(11) 0.0262(10) 0.0364(11) -0.0123(8) -0.0017(9) 0.0018(8)
O4 0.0450(13) 0.0333(11) 0.0363(12) 0.0123(9) -0.0170(10) 0.0066(10)
O5 0.224(6) 0.043(2) 0.051(2) 0.0167(18) 0.061(3) 0.042(3)
O6 0.214(9) 0.205(8) 0.215(9) -0.001(7) -0.116(7) 0.030(7)
N1 0.081(2) 0.062(2) 0.0302(16) -0.0009(14) 0.0021(15) -0.0157(17)
N2 0.068(2) 0.0400(16) 0.0287(14) 0.0001(11) -0.0008(13) -0.0019(14)
N3 0.0254(12) 0.0296(12) 0.0251(12) 0.0035(9) -0.0062(9) -0.0058(10)
N4 0.0233(11) 0.0203(11) 0.0250(11) 0.0000(9) -0.0041(9) -0.0013(9)
C1 0.073(3) 0.133(5) 0.065(3) -0.010(3) -0.003(2) -0.011(3)
C2 0.064(2) 0.059(2) 0.0357(19) -0.0057(16) 0.0046(17) -0.0088(19)
C3 0.074(2) 0.0313(17) 0.0362(18) -0.0020(14) -0.0044(17) -0.0060(17)
C4 0.110(4) 0.036(2) 0.050(2) -0.0051(17) -0.026(2) -0.002(2)
C5 0.094(4) 0.047(2) 0.086(3) -0.016(2) -0.036(3) 0.007(2)
C6 0.064(3) 0.055(3) 0.106(4) -0.024(3) -0.011(3) 0.001(2)
C7 0.074(3) 0.046(2) 0.058(2) -0.0089(18) 0.003(2) -0.005(2)
C8 0.064(2) 0.0279(16) 0.0368(17) -0.0058(13) 0.0034(16) -0.0024(15)
C9 0.081(3) 0.046(2) 0.0280(17) 0.0029(14) 0.0006(17) 0.0032(18)
C10 0.0406(17) 0.0363(17) 0.0293(15) 0.0061(12) -0.0025(13) -0.0102(14)
C11 0.0312(15) 0.0398(17) 0.0276(15) 0.0043(13) -0.0021(12) -0.0135(13)
C12 0.0377(16) 0.0220(14) 0.0476(18) 0.0067(13) -0.0047(14) -0.0030(12)
C13 0.0264(14) 0.0249(14) 0.0221(13) 0.0022(11) -0.0047(11) -0.0037(11)
C14 0.0241(13) 0.0254(14) 0.0208(13) -0.0023(10) -0.0082(10) 0.0026(11)
C15 0.0363(15) 0.0256(14) 0.0273(14) -0.0026(11) -0.0080(12) 0.0010(12)
C16 0.0523(19) 0.0279(15) 0.0360(17) -0.0045(13) -0.0171(14) 0.0127(14)
C17 0.0391(17) 0.0478(19) 0.0359(17) -0.0043(14) -0.0091(14) 0.0207(15)
C18 0.0275(15) 0.052(2) 0.0305(16) -0.0017(14) -0.0056(12) 0.0066(14)
C19 0.0258(14) 0.0328(15) 0.0197(13) -0.0007(11) -0.0062(11) -0.0013(11)
C20 0.0278(14) 0.0245(14) 0.0380(16) -0.0090(12) -0.0034(12) -0.0056(12)
C21 0.0285(14) 0.0200(13) 0.0251(13) -0.0060(10) -0.0080(11) 0.0030(11)
C22 0.0335(15) 0.0191(13) 0.0200(13) -0.0023(10) -0.0057(11) 0.0023(11)
C23 0.0396(16) 0.0185(13) 0.0211(13) -0.0007(10) -0.0079(12) -0.0010(12)
C24 0.0307(14) 0.0200(13) 0.0263(14) 0.0057(11) -0.0086(11) -0.0004(11)
C25 0.0270(14) 0.0282(14) 0.0300(14) 0.0088(12) 0.0004(11) -0.0017(12)
C26 0.0281(14) 0.0299(15) 0.0369(16) 0.0109(12) -0.0018(12) 0.0079(12)
C27 0.0287(15) 0.0296(15) 0.0320(15) 0.0110(12) 0.0024(12) 0.0013(12)

loop_
_atom_type_symbol
_atom_type_description
_atom_type_scat_dispersion_real
_atom_type_scat_dispersion_imag
_atom_type_scat_source
C C 0.0033 0.0016 'International Tables Vol C Tables 4.2.6.8 and 6.1.1.4'
H H 0.0000 0.0000 'International Tables Vol C Tables 4.2.6.8 and 6.1.1.4'
N N 0.0061 0.0033 'International Tables Vol C Tables 4.2.6.8 and 6.1.1.4'
O O 0.0106 0.0060 'International Tables Vol C Tables 4.2.6.8 and 6.1.1.4'
Co Co 0.3494 0.9721 'International Tables Vol C Tables 4.2.6.8 and 6.1.1.4'

loop_
_geom_angle_atom_site_label_1
_geom_angle_atom_site_label_2
_geom_angle_atom_site_label_3
_geom_angle
_geom_angle_site_symmetry_1
_geom_angle_site_symmetry_3
O4 Co1 O2 159.94(9) . .
O4 Co1 O1 86.57(9) . .
O2 Co1 O1 86.22(9) . .
O4 Co1 O3 86.74(9) . .
O2 Co1 O3 94.29(8) . .
O1 Co1 O3 161.45(8) . .
O4 Co1 N4 89.40(9) . .
O2 Co1 N4 109.21(8) . .
O1 Co1 N4 89.39(8) . .
O3 Co1 N4 107.82(8) . .
O4 Co1 Co1 75.50(7) . 3_557
O2 Co1 Co1 85.06(6) . 3_557
O1 Co1 Co1 83.15(6) . 3_557
O3 Co1 Co1 78.43(6) . 3_557
N4 Co1 Co1 163.48(6) . 3_557
C22 O1 Co1 124.96(18) . .
C23 O2 Co1 118.51(16) . .
C22 O3 Co1 127.34(16) 3_557 .
C23 O4 Co1 134.1(2) 3_557 .
C2 N1 C3 96.8(3) . .
C8 N2 C9 118.6(3) . .
C8 N2 C2 108.8(3) . .
C9 N2 C2 132.5(3) . .
C19 N3 C13 106.4(2) . .
C19 N3 C11 124.4(2) . .
C13 N3 C11 129.2(2) . .
C13 N4 C14 103.3(2) . .
C13 N4 Co1 129.66(18) . .
C14 N4 Co1 126.80(17) . .
C2 C1 H1A 109.5 . .
C2 C1 H1B 109.5 . .
H1A C1 H1B 109.5 . .
C2 C1 H1C 109.5 . .
H1A C1 H1C 109.5 . .
H1B C1 H1C 109.5 . .
N1 C2 C1 116.4(4) . .
N1 C2 N2 117.2(3) . .
C1 C2 N2 126.4(3) . .
C4 C3 N1 125.5(4) . .
C4 C3 C8 116.6(4) . .
N1 C3 C8 117.8(3) . .
C3 C4 C5 113.8(4) . .
C3 C4 H4 123.1 . .
C5 C4 H4 123.1 . .
C4 C5 C6 129.1(4) . .
C4 C5 H5 115.5 . .
C6 C5 H5 115.5 . .
C7 C6 C5 118.2(4) . .
C7 C6 H6 120.9 . .
C5 C6 H6 120.9 . .
C6 C7 C8 112.7(4) . .
C6 C7 H7 123.6 . .
C8 C7 H7 123.6 . .
N2 C8 C7 131.1(3) . .
N2 C8 C3 99.3(3) . .
C7 C8 C3 129.6(3) . .
N2 C9 C10 114.6(3) . .
N2 C9 H9A 108.6 . .
C10 C9 H9A 108.6 . .
N2 C9 H9B 108.6 . .
C10 C9 H9B 108.6 . .
H9A C9 H9B 107.6 . .
C11 C10 C9 114.5(3) . .
C11 C10 H10A 108.6 . .
C9 C10 H10A 108.6 . .
C11 C10 H10B 108.6 . .
C9 C10 H10B 108.6 . .
H10A C10 H10B 107.6 . .
N3 C11 C10 118.2(2) . .
N3 C11 H11A 107.8 . .
C10 C11 H11A 107.8 . .
N3 C11 H11B 107.8 . .
C10 C11 H11B 107.8 . .
H11A C11 H11B 107.1 . .
C13 C12 H12A 109.5 . .
C13 C12 H12B 109.5 . .
H12A C12 H12B 109.5 . .
C13 C12 H12C 109.5 . .
H12A C12 H12C 109.5 . .
H12B C12 H12C 109.5 . .
N4 C13 N3 114.4(2) . .
N4 C13 C12 123.3(2) . .
N3 C13 C12 122.3(2) . .
C15 C14 N4 128.4(3) . .
C15 C14 C19 120.6(2) . .
N4 C14 C19 111.0(2) . .
C14 C15 C16 115.0(3) . .
C14 C15 H15 122.5 . .
C16 C15 H15 122.5 . .
C15 C16 C17 123.6(3) . .
C15 C16 H16 118.2 . .
C17 C16 H16 118.2 . .
C18 C17 C16 122.3(3) . .
C18 C17 H17 118.9 . .
C16 C17 H17 118.9 . .
C17 C18 C19 114.1(3) . .
C17 C18 H18 123.0 . .
C19 C18 H18 123.0 . .
N3 C19 C18 130.6(3) . .
N3 C19 C14 105.0(2) . .
C18 C19 C14 124.4(3) . .
C25 C20 C21 123.4(2) 4 .
C25 C20 H20 118.3 4 .
C21 C20 H20 118.3 . .
C27 C21 C22 115.9(2) 4 .
C27 C21 C20 121.7(2) 4 .
C22 C21 C20 122.4(2) . .
O1 C22 O3 126.0(2) . 3_557
O1 C22 C21 112.0(2) . .
O3 C22 C21 122.0(2) 3_557 .
O4 C23 O2 125.2(2) 3_557 .
O4 C23 C24 111.8(3) 3_557 .
O2 C23 C24 123.0(2) . .
C25 C24 C23 114.3(2) . .
C25 C24 C26 121.7(2) . .
C23 C24 C26 124.0(2) . .
C20 C25 C24 115.0(3) 4_556 .
C20 C25 H25 122.5 4_556 .
C24 C25 H25 122.5 . .
C27 C26 C24 123.3(2) . .
C27 C26 H26 118.3 . .
C24 C26 H26 118.3 . .
C26 C27 C21 115.0(3) . 4_556
C26 C27 H27 122.5 . .
C21 C27 H27 122.5 4_556 .

loop_
_geom_bond_atom_site_label_1
_geom_bond_atom_site_label_2
_geom_bond_distance
_geom_bond_site_symmetry_2
Co1 O4 1.9961(19) .
Co1 O2 2.0229(19) .
Co1 O1 2.0275(19) .
Co1 O3 2.0609(19) .
Co1 N4 2.175(2) .
Co1 Co1 2.9423(9) 3_557
O1 C22 1.238(3) .
O2 C23 1.339(3) .
O3 C22 1.330(3) 3_557
O4 C23 1.224(3) 3_557
N1 C2 1.268(5) .
N1 C3 1.417(5) .
N2 C8 1.298(5) .
N2 C9 1.459(4) .
N2 C2 1.472(5) .
N3 C19 1.390(3) .
N3 C13 1.418(3) .
N3 C11 1.521(3) .
N4 C13 1.354(3) .
N4 C14 1.413(3) .
C1 C2 1.443(6) .
C1 H1A 0.9600 .
C1 H1B 0.9600 .
C1 H1C 0.9600 .
C3 C4 1.298(5) .
C3 C8 1.470(5) .
C4 C5 1.438(7) .
C4 H4 0.9300 .
C5 C6 1.455(7) .
C5 H5 0.9300 .
C6 C7 1.292(6) .
C6 H6 0.9300 .
C7 C8 1.442(5) .
C7 H7 0.9300 .
C9 C10 1.551(4) .
C9 H9A 0.9700 .
C9 H9B 0.9700 .
C10 C11 1.525(4) .
C10 H10A 0.9700 .
C10 H10B 0.9700 .
C11 H11A 0.9700 .
C11 H11B 0.9700 .
C12 C13 1.482(4) .
C12 H12A 0.9600 .
C12 H12B 0.9600 .
C12 H12C 0.9600 .
C14 C15 1.393(4) .
C14 C19 1.464(4) .
C15 C16 1.415(4) .
C15 H15 0.9300 .
C16 C17 1.461(5) .
C16 H16 0.9300 .
C17 C18 1.374(5) .
C17 H17 0.9300 .
C18 C19 1.423(4) .
C18 H18 0.9300 .
C20 C25 1.391(4) 4
C20 C21 1.505(4) .
C20 H20 0.9300 .
C21 C27 1.397(4) 4
C21 C22 1.508(3) .
C22 O3 1.330(3) 3_557
C23 O4 1.224(3) 3_557
C23 C24 1.504(4) .
C24 C25 1.396(4) .
C24 C26 1.507(4) .
C25 C20 1.391(4) 4_556
C25 H25 0.9300 .
C26 C27 1.392(4) .
C26 H26 0.9300 .
C27 C21 1.397(4) 4_556
C27 H27 0.9300 .
